data_7239093
loop_
_publ_author_name
'Tanaka, Kazuki'
'Aratani, Naoki'
'Kuzuhara, Daiki'
'Sakamoto, Sadaaki'
'Okujima, Tetsuo'
'Ono, Noboru'
'Uno, Hidemitsu'
'Yamada, Hiroko'

_publ_section_title
;
 A soluble bispentacenequinone precursor for creation of directly
 6,6&#x2032;-linked bispentacenes and a
 tetracyanobipentacenequinodimethane
;
_journal_issue 35
_journal_name_full 'RSC Advances'
_journal_page_first 15310
_journal_paper_doi 10.1039/c3ra41914b
_journal_volume 3
_journal_year 2013
_chemical_formula_moiety 'C60 H30 F12'
_chemical_formula_sum 'C60 H30 F12'
_chemical_formula_weight 978.84
_space_group_IT_number 15
_space_group_name_Hall '-C 2yc'
_space_group_name_H-M_alt 'C 1 2/c 1'
_symmetry_cell_setting monoclinic
_symmetry_Int_Tables_number 15
_symmetry_space_group_name_Hall '-C 2yc'
_symmetry_space_group_name_H-M 'C 1 2/c 1'
_atom_sites_solution_hydrogens geom
_atom_sites_solution_primary direct
_atom_sites_solution_secondary difmap
_audit_creation_method SHELXL-97
_cell_angle_alpha 90.00
_cell_angle_beta 121.152(11)
_cell_angle_gamma 90.00
_cell_formula_units_Z 4
_cell_length_a 13.271(10)
_cell_length_b 30.35(2)
_cell_length_c 12.823(10)
_cell_measurement_reflns_used 574
_cell_measurement_temperature 103(2)
_cell_measurement_theta_max 25.31
_cell_measurement_theta_min 9.08
_cell_volume 4420(6)
_computing_structure_refinement 'SHELXL-97 (Sheldrick, 1997)'
_computing_structure_solution 'SHELXS-97 (Sheldrick, 1990)'
_diffrn_ambient_temperature 103(2)
_diffrn_detector_area_resol_mean 10.000
_diffrn_measured_fraction_theta_full 0.992
_diffrn_measured_fraction_theta_max 0.992
_diffrn_measurement_device_type 'Rigaku R-AXIS RAPID'
_diffrn_measurement_method \w
_diffrn_radiation_monochromator graphite
_diffrn_radiation_source 'fine-focus sealed tube'
_diffrn_radiation_type MoK\a
_diffrn_radiation_wavelength 0.71075
_diffrn_reflns_av_R_equivalents 0.1214
_diffrn_reflns_av_sigmaI/netI 0.0929
_diffrn_reflns_limit_h_max 14
_diffrn_reflns_limit_h_min -14
_diffrn_reflns_limit_k_max 34
_diffrn_reflns_limit_k_min -34
_diffrn_reflns_limit_l_max 14
_diffrn_reflns_limit_l_min -14
_diffrn_reflns_number 25074
_diffrn_reflns_theta_full 23.49
_diffrn_reflns_theta_max 23.49
_diffrn_reflns_theta_min 3.25
_exptl_absorpt_coefficient_mu 0.120
_exptl_absorpt_correction_T_max 0.9976
_exptl_absorpt_correction_T_min 0.9869
_exptl_absorpt_correction_type multi-scan
_exptl_absorpt_process_details 'ABSCOR (Rigaku, 1995)'
_exptl_crystal_colour brown
_exptl_crystal_density_diffrn 1.471
_exptl_crystal_density_method 'not measured'
_exptl_crystal_description block
_exptl_crystal_F_000 1992
_exptl_crystal_size_max 0.11
_exptl_crystal_size_mid 0.08
_exptl_crystal_size_min 0.02
_refine_diff_density_max 0.256
_refine_diff_density_min -0.227
_refine_diff_density_rms 0.073
_refine_ls_extinction_method none
_refine_ls_goodness_of_fit_ref 1.035
_refine_ls_hydrogen_treatment constr
_refine_ls_matrix_type full
_refine_ls_number_parameters 362
_refine_ls_number_reflns 3255
_refine_ls_number_restraints 0
_refine_ls_restrained_S_all 1.035
_refine_ls_R_factor_all 0.2213
_refine_ls_R_factor_gt 0.1051
_refine_ls_shift/su_max 0.000
_refine_ls_shift/su_mean 0.000
_refine_ls_structure_factor_coef Fsqd
_refine_ls_weighting_details 'calc w=1/[\s^2^(Fo^2^)+(0.1500P)^2^+1.5564P] where P=(Fo^2^+2Fc^2^)/3'
_refine_ls_weighting_scheme calc
_refine_ls_wR_factor_gt 0.2478
_refine_ls_wR_factor_ref 0.3304
_reflns_number_gt 1272
_reflns_number_total 3255
_reflns_threshold_expression >2sigma(I)
_cod_data_source_file c3ra41914b.txt
_cod_data_source_block shelxl7
_cod_original_sg_symbol_H-M C2/c
_cod_database_code 7239093

loop_
_symmetry_equiv_pos_as_xyz
'x, y, z'
'-x, y, -z+1/2'
'x+1/2, y+1/2, z'
'-x+1/2, y+1/2, -z+1/2'
'-x, -y, -z'
'x, -y, z-1/2'
'-x+1/2, -y+1/2, -z'
'x+1/2, -y+1/2, z-1/2'

loop_
_atom_site_label
_atom_site_type_symbol
_atom_site_fract_x
_atom_site_fract_y
_atom_site_fract_z
_atom_site_U_iso_or_equiv
_atom_site_adp_type
_atom_site_occupancy
_atom_site_symmetry_multiplicity
_atom_site_calc_flag
_atom_site_refinement_flags
_atom_site_disorder_assembly
_atom_site_disorder_group
F1 F 0.5939(5) 0.1018(2) 0.5717(6) 0.204(3) Uani 1 1 d . A .
F2 F 0.5086(7) 0.0448(5) 0.4968(14) 0.155(6) Uani 0.72(2) 1 d P A 3
F3 F 0.5793(6) 0.0837(4) 0.4185(8) 0.144(5) Uani 0.72(2) 1 d P A 3
F4 F 0.0865(8) 0.1678(3) 0.4128(7) 0.142(5) Uani 0.646(13) 1 d P A 1
F5 F 0.2385(14) 0.2071(5) 0.5002(15) 0.150(4) Uani 0.646(13) 1 d P A 1
F6 F 0.2335(9) 0.1467(3) 0.5777(6) 0.134(4) Uani 0.646(13) 1 d P A 1
C1 C 0.4490(7) 0.2290(3) 0.0726(6) 0.118(3) Uani 1 1 d . . .
H1 H 0.4905 0.2317 0.1588 0.142 Uiso 1 1 calc R . .
C2 C 0.4891(8) 0.2487(3) 0.0122(7) 0.130(3) Uani 1 1 d . . .
H2 H 0.5613 0.2645 0.0545 0.156 Uiso 1 1 calc R . .
C3 C 0.4230(8) 0.2469(3) -0.1229(6) 0.136(3) Uani 1 1 d . . .
H3 H 0.4530 0.2615 -0.1669 0.163 Uiso 1 1 calc R . .
C4 C 0.3252(7) 0.2257(3) -0.1806(6) 0.107(2) Uani 1 1 d . . .
H4 H 0.2827 0.2259 -0.2671 0.128 Uiso 1 1 calc R . .
C5 C 0.2793(7) 0.2025(3) -0.1207(6) 0.107(2) Uani 1 1 d . . .
C6 C 0.1793(7) 0.1774(3) -0.1792(5) 0.098(2) Uani 1 1 d . . .
H6 H 0.1370 0.1772 -0.2658 0.118 Uiso 1 1 calc R . .
C7 C 0.1339(6) 0.1514(2) -0.1193(5) 0.089(2) Uani 1 1 d . . .
C8 C 0.0330(6) 0.1249(2) -0.1819(5) 0.089(2) Uani 1 1 d . . .
C9 C -0.0041(6) 0.0991(3) -0.1193(5) 0.094(2) Uani 1 1 d . . .
C10 C -0.1075(6) 0.0732(3) -0.1806(5) 0.099(2) Uani 1 1 d . . .
H10 H -0.1501 0.0728 -0.2672 0.119 Uiso 1 1 calc R . .
C11 C -0.1493(7) 0.0484(3) -0.1203(5) 0.101(2) Uani 1 1 d . . .
C12 C -0.2563(6) 0.0249(3) -0.1796(6) 0.106(2) Uani 1 1 d . . .
H12 H -0.3004 0.0250 -0.2661 0.127 Uiso 1 1 calc R . .
C13 C -0.2992(7) 0.0029(3) -0.1226(6) 0.134(3) Uani 1 1 d . . .
H13 H -0.3735 -0.0113 -0.1672 0.161 Uiso 1 1 calc R . .
C14 C -0.2308(8) 0.0006(3) 0.0097(6) 0.127(3) Uani 1 1 d . . .
H14 H -0.2589 -0.0157 0.0529 0.153 Uiso 1 1 calc R . .
C15 C -0.1285(7) 0.0217(3) 0.0690(6) 0.120(3) Uani 1 1 d . . .
H15 H -0.0840 0.0191 0.1552 0.145 Uiso 1 1 calc R . .
C16 C -0.0796(7) 0.0484(2) 0.0119(5) 0.093(2) Uani 1 1 d . . .
C17 C 0.0214(6) 0.0708(3) 0.0721(5) 0.096(2) Uani 1 1 d . . .
H17 H 0.0677 0.0676 0.1581 0.116 Uiso 1 1 calc R . .
C18 C 0.0636(6) 0.0991(3) 0.0150(5) 0.093(2) Uani 1 1 d . . .
C19 C 0.1635(6) 0.1248(3) 0.0772(5) 0.089(2) Uani 1 1 d . . .
C20 C 0.2014(6) 0.1509(2) 0.0142(5) 0.088(2) Uani 1 1 d . . .
C21 C 0.3012(6) 0.1791(3) 0.0721(5) 0.101(2) Uani 1 1 d . . .
H21 H 0.3415 0.1815 0.1584 0.122 Uiso 1 1 calc R . .
C22 C 0.3430(7) 0.2028(3) 0.0127(5) 0.096(2) Uani 1 1 d . . .
C23 C 0.2314(6) 0.1249(3) 0.2126(5) 0.091(2) Uani 1 1 d . A .
C24 C 0.3364(7) 0.1039(3) 0.2769(5) 0.109(3) Uani 1 1 d . . .
H24 H 0.3667 0.0885 0.2346 0.131 Uiso 1 1 calc R . .
C25 C 0.4007(6) 0.1046(3) 0.4040(5) 0.103(2) Uani 1 1 d . A .
C26 C 0.5227(15) 0.0813(6) 0.4691(8) 0.136(4) Uani 1 1 d . . .
C27 C 0.3569(7) 0.1253(3) 0.4655(5) 0.098(2) Uani 1 1 d . . .
H27 H 0.4003 0.1251 0.5521 0.118 Uiso 1 1 calc R A .
C28 C 0.2518(7) 0.1465(3) 0.4049(5) 0.103(2) Uani 1 1 d . A .
C29 C 0.2064(16) 0.1691(7) 0.4708(9) 0.152(5) Uani 1 1 d . . .
C30 C 0.1899(6) 0.1468(3) 0.2776(5) 0.107(2) Uani 1 1 d . . .
H30 H 0.1176 0.1625 0.2346 0.128 Uiso 1 1 calc R A .
F10 F 0.509(2) 0.0523(10) 0.570(2) 0.141(10) Uani 0.28(2) 1 d P A 4
F7 F 0.1600(19) 0.2163(6) 0.407(2) 0.163(8) Uiso 0.354(13) 1 d P A 2
F11 F 0.498(2) 0.0359(8) 0.4018(18) 0.158(13) Uani 0.28(2) 1 d P A 4
F8 F 0.3110(18) 0.1961(9) 0.5641(17) 0.152(9) Uani 0.354(13) 1 d P A 2
F9 F 0.154(3) 0.1601(9) 0.497(3) 0.171(11) Uiso 0.354(13) 1 d P A 2

loop_
_atom_site_aniso_label
_atom_site_aniso_U_11
_atom_site_aniso_U_22
_atom_site_aniso_U_33
_atom_site_aniso_U_23
_atom_site_aniso_U_13
_atom_site_aniso_U_12
F1 0.152(5) 0.247(7) 0.119(5) 0.024(5) 0.003(4) 0.002(5)
F2 0.111(5) 0.182(10) 0.119(16) 0.029(12) 0.022(7) -0.003(6)
F3 0.100(5) 0.214(11) 0.101(6) 0.027(5) 0.040(4) 0.035(5)
F4 0.117(7) 0.230(10) 0.068(5) -0.021(5) 0.038(4) 0.033(6)
F5 0.167(13) 0.160(10) 0.133(13) -0.005(10) 0.086(12) 0.028(10)
F6 0.170(7) 0.192(9) 0.050(4) 0.013(4) 0.064(4) 0.026(6)
C1 0.133(7) 0.164(8) 0.046(4) -0.007(4) 0.038(4) -0.032(6)
C2 0.139(6) 0.173(9) 0.068(5) -0.024(5) 0.046(5) -0.038(6)
C3 0.150(7) 0.184(9) 0.057(5) -0.007(5) 0.042(5) -0.041(7)
C4 0.129(6) 0.136(7) 0.042(4) -0.007(4) 0.035(4) -0.043(5)
C5 0.101(5) 0.144(7) 0.046(4) -0.013(4) 0.016(4) -0.016(5)
C6 0.117(6) 0.132(6) 0.043(3) 0.009(4) 0.040(4) 0.019(5)
C7 0.097(5) 0.115(5) 0.037(3) -0.004(3) 0.022(3) 0.006(4)
C8 0.095(5) 0.121(6) 0.033(3) -0.002(4) 0.019(3) -0.002(4)
C9 0.099(5) 0.129(6) 0.038(3) -0.001(4) 0.024(3) 0.009(5)
C10 0.108(5) 0.127(6) 0.038(3) 0.005(4) 0.020(4) 0.007(5)
C11 0.113(5) 0.133(6) 0.036(3) 0.009(4) 0.023(4) 0.003(5)
C12 0.105(5) 0.138(7) 0.042(4) 0.000(4) 0.015(4) -0.029(5)
C13 0.138(7) 0.184(9) 0.051(4) 0.010(5) 0.028(4) -0.044(6)
C14 0.125(6) 0.156(8) 0.067(5) 0.020(5) 0.026(5) -0.032(6)
C15 0.128(6) 0.146(7) 0.045(4) 0.009(4) 0.015(4) -0.006(6)
C16 0.111(5) 0.106(5) 0.046(4) 0.011(4) 0.030(4) -0.001(4)
C17 0.104(5) 0.130(6) 0.038(3) 0.001(4) 0.024(4) -0.005(5)
C18 0.099(5) 0.134(6) 0.036(3) 0.007(4) 0.027(3) 0.005(5)
C19 0.084(4) 0.124(6) 0.043(3) 0.001(4) 0.022(3) 0.005(4)
C20 0.089(5) 0.109(5) 0.040(3) -0.006(4) 0.014(3) -0.002(4)
C21 0.107(5) 0.147(7) 0.035(3) -0.006(4) 0.027(4) 0.005(5)
C22 0.112(5) 0.118(6) 0.044(4) 0.004(4) 0.029(4) 0.007(5)
C23 0.091(5) 0.131(6) 0.033(3) 0.003(4) 0.019(3) 0.003(4)
C24 0.115(5) 0.153(7) 0.040(3) 0.001(4) 0.026(4) 0.004(5)
C25 0.104(5) 0.139(7) 0.042(3) -0.001(4) 0.021(4) 0.006(5)
C26 0.180(13) 0.159(12) 0.042(5) 0.011(7) 0.038(6) 0.024(10)
C27 0.108(6) 0.137(6) 0.033(3) 0.005(4) 0.025(4) -0.001(5)
C28 0.109(5) 0.140(7) 0.039(3) -0.004(4) 0.023(4) -0.001(5)
C29 0.177(16) 0.203(16) 0.056(6) -0.042(7) 0.046(8) 0.012(11)
C30 0.105(5) 0.148(7) 0.048(4) 0.003(4) 0.027(4) 0.020(5)
F10 0.173(18) 0.19(2) 0.052(10) 0.072(13) 0.054(12) 0.067(16)
F11 0.170(18) 0.19(2) 0.029(10) -0.007(10) -0.007(9) 0.079(17)
F8 0.135(15) 0.20(2) 0.096(13) -0.031(12) 0.041(10) 0.031(14)

loop_
_atom_type_symbol
_atom_type_description
_atom_type_scat_dispersion_real
_atom_type_scat_dispersion_imag
_atom_type_scat_source
C C 0.0033 0.0016 'International Tables Vol C Tables 4.2.6.8 and 6.1.1.4'
H H 0.0000 0.0000 'International Tables Vol C Tables 4.2.6.8 and 6.1.1.4'
F F 0.0171 0.0103 'International Tables Vol C Tables 4.2.6.8 and 6.1.1.4'

loop_
_geom_angle_atom_site_label_1
_geom_angle_atom_site_label_2
_geom_angle_atom_site_label_3
_geom_angle
_geom_angle_site_symmetry_3
C2 C1 C22 121.8(7) .
C2 C1 H1 119.1 .
C22 C1 H1 119.1 .
C1 C2 C3 120.3(8) .
C1 C2 H2 119.8 .
C3 C2 H2 119.8 .
C4 C3 C2 120.0(8) .
C4 C3 H3 120.0 .
C2 C3 H3 120.0 .
C3 C4 C5 122.4(7) .
C3 C4 H4 118.8 .
C5 C4 H4 118.8 .
C6 C5 C4 123.8(6) .
C6 C5 C22 116.9(7) .
C4 C5 C22 119.2(7) .
C5 C6 C7 124.7(6) .
C5 C6 H6 117.6 .
C7 C6 H6 117.6 .
C8 C7 C6 123.4(6) .
C8 C7 C20 119.2(6) .
C6 C7 C20 117.3(6) .
C9 C8 C7 120.9(5) .
C9 C8 C8 120.6(6) 2_554
C7 C8 C8 118.5(6) 2_554
C8 C9 C10 121.8(6) .
C8 C9 C18 119.6(7) .
C10 C9 C18 118.6(7) .
C11 C10 C9 123.0(6) .
C11 C10 H10 118.5 .
C9 C10 H10 118.5 .
C10 C11 C12 123.8(6) .
C10 C11 C16 117.1(7) .
C12 C11 C16 119.0(7) .
C13 C12 C11 124.2(6) .
C13 C12 H12 117.9 .
C11 C12 H12 117.9 .
C12 C13 C14 118.9(7) .
C12 C13 H13 120.5 .
C14 C13 H13 120.5 .
C15 C14 C13 118.8(7) .
C15 C14 H14 120.6 .
C13 C14 H14 120.6 .
C14 C15 C16 124.9(7) .
C14 C15 H15 117.6 .
C16 C15 H15 117.6 .
C17 C16 C11 121.2(7) .
C17 C16 C15 124.7(6) .
C11 C16 C15 114.1(7) .
C16 C17 C18 123.8(6) .
C16 C17 H17 118.1 .
C18 C17 H17 118.1 .
C19 C18 C17 124.1(6) .
C19 C18 C9 119.8(6) .
C17 C18 C9 116.0(6) .
C18 C19 C20 120.7(5) .
C18 C19 C23 119.8(6) .
C20 C19 C23 119.5(6) .
C19 C20 C21 123.8(6) .
C19 C20 C7 119.7(6) .
C21 C20 C7 116.5(6) .
C22 C21 C20 124.5(6) .
C22 C21 H21 117.7 .
C20 C21 H21 117.7 .
C21 C22 C1 124.2(6) .
C21 C22 C5 119.7(7) .
C1 C22 C5 116.0(7) .
C24 C23 C30 117.6(5) .
C24 C23 C19 121.4(6) .
C30 C23 C19 121.0(6) .
C23 C24 C25 121.3(7) .
C23 C24 H24 119.4 .
C25 C24 H24 119.4 .
C27 C25 C24 120.0(7) .
C27 C25 C26 122.7(7) .
C24 C25 C26 117.3(8) .
F2 C26 F3 116.3(14) .
F2 C26 F1 106.3(10) .
F3 C26 F1 100.5(18) .
F2 C26 C25 107.3(16) .
F3 C26 C25 116.3(9) .
F1 C26 C25 109.4(9) .
F2 C26 F11 48.3(16) .
F3 C26 F11 76.8(12) .
F1 C26 F11 143.6(11) .
C25 C26 F11 103.9(11) .
F2 C26 F10 35.4(14) .
F3 C26 F10 142.6(13) .
F1 C26 F10 77.2(10) .
C25 C26 F10 99.1(14) .
F11 C26 F10 84(2) .
C25 C27 C28 120.7(6) .
C25 C27 H27 119.6 .
C28 C27 H27 119.6 .
C27 C28 C30 118.8(7) .
C27 C28 C29 120.5(7) .
C30 C28 C29 120.7(8) .
F9 C29 F5 111(2) .
F9 C29 F4 48(3) .
F5 C29 F4 108.7(15) .
F9 C29 F6 52(2) .
F5 C29 F6 106.5(9) .
F4 C29 F6 98.9(15) .
F9 C29 C28 132(3) .
F5 C29 C28 116.5(18) .
F4 C29 C28 112.9(9) .
F6 C29 C28 111.7(12) .
F9 C29 F8 114(2) .
F5 C29 F8 38.4(11) .
F4 C29 F8 141.1(14) .
F6 C29 F8 79.8(10) .
C28 C29 F8 103.3(13) .
F9 C29 F7 106(3) .
F5 C29 F7 45.2(14) .
F4 C29 F7 73.6(11) .
F6 C29 F7 140.3(11) .
C28 C29 F7 106.9(12) .
F8 C29 F7 82.8(19) .
C23 C30 C28 121.6(7) .
C23 C30 H30 119.2 .
C28 C30 H30 119.2 .

loop_
_geom_bond_atom_site_label_1
_geom_bond_atom_site_label_2
_geom_bond_distance
_geom_bond_site_symmetry_2
F1 C26 1.313(12) .
F2 C26 1.206(14) .
F3 C26 1.223(15) .
F4 C29 1.365(18) .
F5 C29 1.218(17) .
F6 C29 1.401(17) .
C1 C2 1.292(9) .
C1 C22 1.443(9) .
C1 H1 0.9500 .
C2 C3 1.484(10) .
C2 H2 0.9500 .
C3 C4 1.286(9) .
C3 H3 0.9500 .
C4 C5 1.392(9) .
C4 H4 0.9500 .
C5 C6 1.369(9) .
C5 C22 1.465(9) .
C6 C7 1.434(9) .
C6 H6 0.9500 .
C7 C8 1.404(9) .
C7 C20 1.465(8) .
C8 C9 1.382(9) .
C8 C8 1.496(10) 2_554
C9 C10 1.416(9) .
C9 C18 1.474(8) .
C10 C11 1.384(9) .
C10 H10 0.9500 .
C11 C12 1.409(9) .
C11 C16 1.451(8) .
C12 C13 1.317(9) .
C12 H12 0.9500 .
C13 C14 1.453(9) .
C13 H13 0.9500 .
C14 C15 1.328(9) .
C14 H14 0.9500 .
C15 C16 1.452(10) .
C15 H15 0.9500 .
C16 C17 1.336(9) .
C17 C18 1.418(9) .
C17 H17 0.9500 .
C18 C19 1.381(9) .
C19 C20 1.398(9) .
C19 C23 1.485(8) .
C20 C21 1.421(9) .
C21 C22 1.357(9) .
C21 H21 0.9500 .
C23 C24 1.356(9) .
C23 C30 1.384(9) .
C24 C25 1.396(8) .
C24 H24 0.9500 .
C25 C27 1.352(9) .
C25 C26 1.556(14) .
C26 F11 1.57(3) .
C26 F10 1.65(2) .
C27 C28 1.357(9) .
C27 H27 0.9500 .
C28 C30 1.397(8) .
C28 C29 1.440(13) .
C29 F9 0.96(2) .
C29 F8 1.52(3) .
C29 F7 1.61(3) .
C30 H30 0.9500 .

loop_
_geom_torsion_atom_site_label_1
_geom_torsion_atom_site_label_2
_geom_torsion_atom_site_label_3
_geom_torsion_atom_site_label_4
_geom_torsion
_geom_torsion_site_symmetry_1
_geom_torsion_site_symmetry_4
C22 C1 C2 C3 3.2(14) . .
C1 C2 C3 C4 0.1(14) . .
C2 C3 C4 C5 -2.3(14) . .
C3 C4 C5 C6 -175.8(8) . .
C3 C4 C5 C22 1.2(13) . .
C4 C5 C6 C7 176.5(7) . .
C22 C5 C6 C7 -0.5(11) . .
C5 C6 C7 C8 -177.9(7) . .
C5 C6 C7 C20 -1.7(11) . .
C6 C7 C8 C9 177.3(6) . .
C20 C7 C8 C9 1.2(10) . .
C6 C7 C8 C8 -2.2(10) . 2_554
C20 C7 C8 C8 -178.4(6) . 2_554
C7 C8 C9 C10 178.1(6) . .
C8 C8 C9 C10 -2.4(10) 2_554 .
C7 C8 C9 C18 -0.5(10) . .
C8 C8 C9 C18 179.0(6) 2_554 .
C8 C9 C10 C11 -177.4(7) . .
C18 C9 C10 C11 1.2(11) . .
C9 C10 C11 C12 175.2(7) . .
C9 C10 C11 C16 -2.3(11) . .
C10 C11 C12 C13 -176.8(8) . .
C16 C11 C12 C13 0.5(13) . .
C11 C12 C13 C14 -2.7(14) . .
C12 C13 C14 C15 1.6(14) . .
C13 C14 C15 C16 1.8(13) . .
C10 C11 C16 C17 -1.3(11) . .
C12 C11 C16 C17 -178.8(7) . .
C10 C11 C16 C15 -179.9(6) . .
C12 C11 C16 C15 2.6(10) . .
C14 C15 C16 C17 177.6(8) . .
C14 C15 C16 C11 -3.8(12) . .
C11 C16 C17 C18 6.0(12) . .
C15 C16 C17 C18 -175.5(7) . .
C16 C17 C18 C19 175.1(7) . .
C16 C17 C18 C9 -6.8(11) . .
C8 C9 C18 C19 -0.1(10) . .
C10 C9 C18 C19 -178.8(6) . .
C8 C9 C18 C17 -178.3(7) . .
C10 C9 C18 C17 3.1(10) . .
C17 C18 C19 C20 178.0(7) . .
C9 C18 C19 C20 0.1(11) . .
C17 C18 C19 C23 -2.2(11) . .
C9 C18 C19 C23 179.8(6) . .
C18 C19 C20 C21 178.0(6) . .
C23 C19 C20 C21 -1.7(11) . .
C18 C19 C20 C7 0.6(10) . .
C23 C19 C20 C7 -179.1(6) . .
C8 C7 C20 C19 -1.2(10) . .
C6 C7 C20 C19 -177.6(6) . .
C8 C7 C20 C21 -178.8(6) . .
C6 C7 C20 C21 4.8(9) . .
C19 C20 C21 C22 176.3(7) . .
C7 C20 C21 C22 -6.2(10) . .
C20 C21 C22 C1 -175.5(7) . .
C20 C21 C22 C5 4.1(12) . .
C2 C1 C22 C21 175.5(9) . .
C2 C1 C22 C5 -4.1(12) . .
C6 C5 C22 C21 -0.5(11) . .
C4 C5 C22 C21 -177.7(8) . .
C6 C5 C22 C1 179.1(7) . .
C4 C5 C22 C1 1.9(11) . .
C18 C19 C23 C24 106.0(9) . .
C20 C19 C23 C24 -74.2(10) . .
C18 C19 C23 C30 -74.4(10) . .
C20 C19 C23 C30 105.3(9) . .
C30 C23 C24 C25 -0.3(12) . .
C19 C23 C24 C25 179.2(7) . .
C23 C24 C25 C27 1.9(12) . .
C23 C24 C25 C26 -177.3(11) . .
C27 C25 C26 F2 84.1(14) . .
C24 C25 C26 F2 -96.8(12) . .
C27 C25 C26 F3 -143.8(12) . .
C24 C25 C26 F3 35(2) . .
C27 C25 C26 F1 -31(2) . .
C24 C25 C26 F1 148.3(12) . .
C27 C25 C26 F11 134.3(15) . .
C24 C25 C26 F11 -47(2) . .
C27 C25 C26 F10 48.7(19) . .
C24 C25 C26 F10 -132.2(13) . .
C24 C25 C27 C28 -1.4(12) . .
C26 C25 C27 C28 177.7(12) . .
C25 C27 C28 C30 -0.6(12) . .
C25 C27 C28 C29 -179.1(12) . .
C27 C28 C29 F9 -94(4) . .
C30 C28 C29 F9 88(4) . .
C27 C28 C29 F5 86.5(17) . .
C30 C28 C29 F5 -92.0(15) . .
C27 C28 C29 F4 -146.7(11) . .
C30 C28 C29 F4 35(2) . .
C27 C28 C29 F6 -36(2) . .
C30 C28 C29 F6 145.2(11) . .
C27 C28 C29 F8 48(2) . .
C30 C28 C29 F8 -130.6(13) . .
C27 C28 C29 F7 134.3(12) . .
C30 C28 C29 F7 -44.2(19) . .
C24 C23 C30 C28 -1.7(12) . .
C19 C23 C30 C28 178.8(7) . .
C27 C28 C30 C23 2.2(12) . .
C29 C28 C30 C23 -179.3(12) . .
